data_2002274
loop_
_publ_author_name
'Sander, K'
'Mueller-Buschbaum, Hk'

_publ_section_title
;
Ein Mn3+ -dotiertes Bariumaluminat: Ba Al1.88 Mn0.12 O4. Ein Beitrag
zur Kristallstruktur von Ba Al2 O4
;
_journal_name_full
;
Zeitschrift fuer Anorganische und Allgemeine Chemie
;
_journal_page_first 197
_journal_page_last 201
_journal_paper_doi 10.1002/zaac.19804680125
_journal_volume 468
_journal_year 1980
_chemical_formula_structural 'Ba Mn.12 Al1.88 O4'
_chemical_formula_sum 'Al1.88 Ba Mn0.12 O4'
_chemical_name_systematic
;
Barium manganese aluminium oxide (1/0.12/1.88/4)
;
_space_group_IT_number 173
_symmetry_cell_setting hexagonal
_symmetry_Int_Tables_number 173
_symmetry_space_group_name_Hall 'P 6c'
_symmetry_space_group_name_H-M 'P 63'
_cell_angle_alpha 90
_cell_angle_beta 90
_cell_angle_gamma 120
_cell_formula_units_Z 8
_cell_length_a 10.434
_cell_length_b 10.434
_cell_length_c 8.794
_cell_volume 829.1
_refine_ls_R_factor_all 0.14
_cod_original_formula_sum 'Al1.88 Ba Mn.12 O4'
_cod_database_code 2002274

loop_
_symmetry_equiv_pos_as_xyz
x,y,z
-y,x-y,z
y-x,-x,z
-x,-y,1/2+z
y,y-x,1/2+z
x-y,x,1/2+z

loop_
_atom_site_label
_atom_site_type_symbol
_atom_site_symmetry_multiplicity
_atom_site_Wyckoff_symbol
_atom_site_fract_x
_atom_site_fract_y
_atom_site_fract_z
_atom_site_occupancy
_atom_site_attached_hydrogens
_atom_site_calc_flag
Ba1 Ba2+ 2 a 0. 0. 0.25 1. 0 d
Ba2 Ba2+ 6 c 0.5031 0.005 0.2588 1. 0 d
Mn1 Mn3+ 6 c 0.157 0.337 0.066 0.06 0 d
Mn2 Mn3+ 6 c 0.16 0.331 0.464 0.06 0 d
Mn3 Mn3+ 2 b 0.3333 0.6667 0.955 0.06 0 d
Mn4 Mn3+ 2 b 0.3333 0.6667 0.561 0.06 0 d
Al1 Al3+ 6 c 0.157 0.337 0.066 0.94 0 d
Al2 Al3+ 6 c 0.16 0.331 0.464 0.94 0 d
Al3 Al3+ 2 b 0.3333 0.6667 0.955 0.94 0 d
Al4 Al3+ 2 b 0.3333 0.6667 0.561 0.94 0 d
O1 O2- 6 c 0.184 0.998 0.987 1. 0 d
O2 O2- 6 c 0.679 0.005 0.04 1. 0 d
O3 O2- 6 c 0.498 0.18 0.006 1. 0 d
O4 O2- 6 c 0.177 0.494 0.007 1. 0 d
O5 O2- 6 c 0.167 0.333 0.25 1. 0 d
O6 O2- 2 b 0.3333 0.6667 0.75 1. 0 d

loop_
_atom_type_symbol
_atom_type_oxidation_number
Ba2+ 2.000
Mn3+ 3.000
Al3+ 3.000
O2- -2.000
